data_1544047
loop_
_publ_author_name
'Ya-Guang Sun'
'Xin Gao'
'Gang Xiong'
'Wen-Hui Zong'
'Fu Ding'
'Zhen-He Xu'
'Shu-Ju Wang'
'Li-Xin You'
'Bao-Yi Ren'
'En-Jun Gao'

_publ_section_title
;
 Four 3d-4d heterometallic coordination polymers based on
 1,2,3-triazole-4,5-dicarboxylate: Synthesis, structures, and magnetic
 properties
;
_journal_name_full 'Inorganica Chimica Acta'
_journal_page_first 497
_journal_page_last 502
_journal_paper_doi 10.1016/j.ica.2013.09.039
_journal_volume 409B
_journal_year 2014
_chemical_formula_sum 'C8 H8 Ag2 N6 Ni O11'
_chemical_formula_weight 638.65
_space_group_IT_number 2
_symmetry_cell_setting monoclinic
_symmetry_space_group_name_Hall '-P 1'
_symmetry_space_group_name_H-M 'P -1'
_atom_sites_solution_hydrogens geom
_atom_sites_solution_primary direct
_atom_sites_solution_secondary difmap
_cell_angle_alpha 74.627(13)
_cell_angle_beta 88.731(14)
_cell_angle_gamma 88.860(19)
_cell_formula_units_Z 2
_cell_length_a 6.187(3)
_cell_length_b 8.569(4)
_cell_length_c 14.439(7)
_cell_measurement_reflns_used 3466
_cell_measurement_temperature 386(2)
_cell_measurement_theta_max 27.91
_cell_measurement_theta_min 1.46
_cell_volume 737.9(6)
_computing_cell_refinement 'Bruker XSCANS'
_computing_data_collection 'Bruker XSCANS'
_computing_data_reduction 'Bruker SHELXTL'
_computing_molecular_graphics 'Bruker SHELXTL'
_computing_publication_material 'Bruker SHELXTL'
_computing_structure_refinement 'SHELXL-97 (Sheldrick, 1997)'
_computing_structure_solution 'SHELXS-97 (Sheldrick, 1990)'
_diffrn_ambient_temperature 386(2)
_diffrn_detector_area_resol_mean 0
_diffrn_measured_fraction_theta_full 0.984
_diffrn_measured_fraction_theta_max 0.984
_diffrn_measurement_device_type 'Bruker P4'
_diffrn_measurement_method '\w scans'
_diffrn_radiation_monochromator graphite
_diffrn_radiation_source 'fine-focus sealed tube'
_diffrn_radiation_type MoK\a
_diffrn_radiation_wavelength 0.71073
_diffrn_reflns_av_R_equivalents 0.0365
_diffrn_reflns_av_sigmaI/netI 0.0678
_diffrn_reflns_limit_h_max 7
_diffrn_reflns_limit_h_min -8
_diffrn_reflns_limit_k_max 11
_diffrn_reflns_limit_k_min -8
_diffrn_reflns_limit_l_max 18
_diffrn_reflns_limit_l_min -18
_diffrn_reflns_number 7592
_diffrn_reflns_theta_full 27.91
_diffrn_reflns_theta_max 27.91
_diffrn_reflns_theta_min 1.46
_diffrn_standards_decay_% 0
_diffrn_standards_interval_count 0
_diffrn_standards_interval_time 0
_diffrn_standards_number 0
_exptl_absorpt_coefficient_mu 3.974
_exptl_absorpt_correction_T_max 0.5037
_exptl_absorpt_correction_T_min 0.3819
_exptl_absorpt_correction_type multi-scan
_exptl_absorpt_process_details SADABS
_exptl_crystal_colour 0
_exptl_crystal_density_diffrn 2.874
_exptl_crystal_density_method 'not measured'
_exptl_crystal_description 0
_exptl_crystal_F_000 616
_exptl_crystal_size_max 0.30
_exptl_crystal_size_mid 0.20
_exptl_crystal_size_min 0.20
_refine_diff_density_max 0.874
_refine_diff_density_min -0.993
_refine_diff_density_rms 0.146
_refine_ls_goodness_of_fit_ref 0.892
_refine_ls_matrix_type full
_refine_ls_number_parameters 265
_refine_ls_number_reflns 3466
_refine_ls_number_restraints 0
_refine_ls_restrained_S_all 0.892
_refine_ls_R_factor_all 0.0369
_refine_ls_R_factor_gt 0.0262
_refine_ls_shift/su_max 0.001
_refine_ls_shift/su_mean 0.000
_refine_ls_structure_factor_coef Fsqd
_refine_ls_weighting_details 'calc w=1/[\s^2^(Fo^2^)+(0.0111P)^2^+0.0000P] where P=(Fo^2^+2Fc^2^)/3'
_refine_ls_weighting_scheme calc
_refine_ls_wR_factor_gt 0.0507
_refine_ls_wR_factor_ref 0.0522
_reflns_number_gt 2555
_reflns_number_total 3466
_reflns_threshold_expression >2sigma(I)
_cod_data_source_file ICA-2014-409B-497-502-2.cif
_cod_data_source_block shelx-2
_cod_depositor_comments
;
The following automatic conversions were performed:

'_symmetry_cell_setting' value 'Monoclinic' changed to 'monoclinic'
according to the built-in table from CIF Core dictionary named
'cif_core.dic' version 2.4.1 from 2010-06-29.

'_exptl_absorpt_correction_type' value 'MULTI-SCAN' changed to
'multi-scan' according to the built-in table from CIF Core dictionary
named 'cif_core.dic' version 2.4.1 from 2010-06-29.

Automatic conversion script
Id: cif_fix_values 4624 2016-04-14 12:54:50Z antanas 

The following automatic conversions were performed:

'_journal_paper_doi' value
'http://dx.doi.org/10.1016/j.ica.2013.09.039' was changed to
'10.1016/j.ica.2013.09.039'.

Automatic conversion script
Id: cif_fix_values 6433 2018-09-21 13:16:33Z andrius 
;
_cod_original_sg_symbol_H-M P-1
_cod_database_code 1544047

loop_
_symmetry_equiv_pos_as_xyz
'x, y, z'
'-x, -y, -z'

loop_
_atom_site_label
_atom_site_type_symbol
_atom_site_fract_x
_atom_site_fract_y
_atom_site_fract_z
_atom_site_U_iso_or_equiv
_atom_site_adp_type
_atom_site_occupancy
_atom_site_symmetry_multiplicity
_atom_site_calc_flag
_atom_site_refinement_flags
_atom_site_disorder_assembly
_atom_site_disorder_group
C1 C -0.1147(6) 0.1578(5) 0.5891(3) 0.0125(8) Uani 1 1 d . . .
O10 O -0.0573(4) 0.0439(3) 0.65675(18) 0.0169(6) Uani 1 1 d . . .
O9 O 0.2192(4) 1.0096(3) 0.1693(2) 0.0116(6) Uani 1 1 d . . .
H9 H 0.1985 1.1044 0.1400 0.017 Uiso 1 1 calc R . .
O7 O 0.3595(4) 0.8982(3) -0.22113(18) 0.0135(6) Uani 1 1 d . . .
C8 C 0.3165(6) 0.7593(5) -0.1710(3) 0.0140(8) Uani 1 1 d . . .
N6 N 0.2279(5) 0.1338(3) 0.5023(2) 0.0102(7) Uani 1 1 d . . .
Ag2 Ag 0.62629(5) 0.06892(4) 0.38867(2) 0.01509(8) Uani 1 1 d . . .
Ag1 Ag 0.29450(5) 0.50630(4) 0.23865(2) 0.01694(8) Uani 1 1 d . . .
Ni3 Ni 0.53529(8) 0.94097(6) 0.14375(3) 0.01046(11) Uani 1 1 d . . .
N2 N 0.4177(5) 0.8010(3) 0.0617(2) 0.0100(7) Uani 1 1 d . . .
O8 O 0.5313(4) 0.7571(3) 0.26411(17) 0.0145(6) Uani 1 1 d . . .
H8A H 0.4181 0.7412 0.2996 0.017 Uiso 1 1 d R . .
H8B H 0.6414 0.6954 0.2795 0.017 Uiso 1 1 d R . .
O6 O 0.2594(4) 0.6422(3) -0.20386(18) 0.0173(6) Uani 1 1 d . . .
O1 O 0.8447(4) 0.8756(3) 0.1161(2) 0.0196(7) Uani 1 1 d . . .
H1 H 0.8440 0.7881 0.1031 0.029 Uiso 1 1 calc R . .
O2 O -0.0912(4) 0.5846(3) 0.31522(19) 0.0150(6) Uani 1 1 d . . .
O11 O -0.2956(4) 0.2340(3) 0.58243(18) 0.0162(6) Uani 1 1 d . . .
O3 O -0.3086(4) 0.4713(3) 0.4367(2) 0.0174(6) Uani 1 1 d . . .
H3 H -0.3181 0.3835 0.4768 0.026 Uiso 1 1 calc R . .
N5 N 0.3317(5) 0.2078(4) 0.4208(2) 0.0112(7) Uani 1 1 d . . .
N3 N 0.4130(5) 0.8523(4) -0.0338(2) 0.0118(7) Uani 1 1 d . . .
O4 O 0.1921(4) 0.3375(3) 0.0958(2) 0.0189(6) Uani 1 1 d . . .
N1 N 0.3437(5) 0.6496(4) 0.0916(2) 0.0123(7) Uani 1 1 d . . .
O5 O 0.1785(5) 0.4100(3) -0.0649(2) 0.0191(6) Uani 1 1 d . . .
H5 H 0.1963 0.4937 -0.1077 0.029 Uiso 1 1 calc R . .
C3 C 0.0311(6) 0.3410(4) 0.4229(3) 0.0092(8) Uani 1 1 d . . .
N4 N 0.2139(5) 0.3345(4) 0.3719(2) 0.0109(7) Uani 1 1 d . . .
C7 C 0.3334(6) 0.7320(4) -0.0657(3) 0.0113(8) Uani 1 1 d . . .
C4 C -0.1285(6) 0.4745(5) 0.3863(3) 0.0134(8) Uani 1 1 d . . .
C5 C 0.2157(6) 0.4369(5) 0.0182(3) 0.0169(9) Uani 1 1 d . . .
C2 C 0.0383(6) 0.2132(4) 0.5053(3) 0.0120(8) Uani 1 1 d . . .
C6 C 0.2928(6) 0.6034(5) 0.0129(3) 0.0134(8) Uani 1 1 d . . .
H1A H 0.954(6) 0.925(4) 0.121(3) 0.019(12) Uiso 1 1 d . . .
H9A H 0.177(8) 0.997(6) 0.226(3) 0.063(18) Uiso 1 1 d . . .

loop_
_atom_site_aniso_label
_atom_site_aniso_U_11
_atom_site_aniso_U_22
_atom_site_aniso_U_33
_atom_site_aniso_U_23
_atom_site_aniso_U_13
_atom_site_aniso_U_12
C1 0.019(2) 0.012(2) 0.0079(19) -0.0040(16) 0.0002(16) -0.0049(17)
O10 0.0214(16) 0.0171(16) 0.0091(14) 0.0013(12) 0.0020(12) 0.0019(12)
O9 0.0159(15) 0.0091(14) 0.0074(14) 0.0018(11) 0.0021(11) 0.0019(11)
O7 0.0174(15) 0.0146(15) 0.0081(13) -0.0022(12) 0.0000(11) -0.0008(12)
C8 0.0089(19) 0.020(2) 0.014(2) -0.0054(18) -0.0011(15) 0.0032(16)
N6 0.0124(17) 0.0086(17) 0.0094(16) -0.0022(13) 0.0014(13) 0.0009(13)
Ag2 0.01783(16) 0.01660(17) 0.00861(14) 0.00020(12) 0.00007(12) 0.00455(13)
Ag1 0.02158(18) 0.01561(17) 0.01019(15) 0.00236(13) 0.00349(12) -0.00117(13)
Ni3 0.0131(3) 0.0106(3) 0.0071(2) -0.0015(2) 0.00038(19) -0.0005(2)
N2 0.0128(17) 0.0080(17) 0.0083(16) -0.0002(13) 0.0008(13) -0.0024(13)
O8 0.0115(14) 0.0171(15) 0.0110(14) 0.0030(12) 0.0002(11) 0.0037(11)
O6 0.0235(16) 0.0185(16) 0.0128(15) -0.0090(13) 0.0006(12) -0.0054(13)
O1 0.0181(16) 0.0144(17) 0.0290(18) -0.0100(14) -0.0021(14) -0.0033(13)
O2 0.0161(15) 0.0130(15) 0.0131(14) 0.0013(12) 0.0015(11) 0.0037(12)
O11 0.0131(14) 0.0222(16) 0.0116(14) -0.0019(12) 0.0027(11) 0.0017(12)
O3 0.0166(15) 0.0169(16) 0.0152(15) 0.0012(12) 0.0023(12) 0.0046(12)
N5 0.0134(16) 0.0091(17) 0.0088(15) 0.0013(13) 0.0003(13) 0.0023(13)
N3 0.0130(17) 0.0136(18) 0.0084(16) -0.0021(14) 0.0012(13) 0.0009(13)
O4 0.0203(16) 0.0123(15) 0.0208(16) 0.0009(13) 0.0036(13) -0.0018(12)
N1 0.0156(17) 0.0100(17) 0.0078(16) 0.0036(13) 0.0017(13) -0.0006(14)
O5 0.0229(16) 0.0127(15) 0.0220(16) -0.0051(13) 0.0024(13) -0.0045(13)
C3 0.0077(18) 0.008(2) 0.0114(18) -0.0008(16) 0.0003(14) 0.0002(15)
N4 0.0130(17) 0.0096(17) 0.0072(15) 0.0030(13) -0.0003(13) 0.0008(13)
C7 0.0114(19) 0.013(2) 0.0095(19) -0.0032(16) 0.0022(15) -0.0014(15)
C4 0.013(2) 0.016(2) 0.0118(19) -0.0056(17) -0.0035(16) 0.0005(17)
C5 0.009(2) 0.017(2) 0.023(2) -0.0039(19) 0.0022(17) 0.0044(17)
C2 0.013(2) 0.016(2) 0.0075(18) -0.0046(17) -0.0006(15) -0.0015(16)
C6 0.014(2) 0.013(2) 0.0121(19) -0.0028(17) 0.0022(16) -0.0002(16)

loop_
_atom_type_symbol
_atom_type_description
_atom_type_scat_dispersion_real
_atom_type_scat_dispersion_imag
_atom_type_scat_source
C C 0.0033 0.0016 'International Tables Vol C Tables 4.2.6.8 and 6.1.1.4'
H H 0.0000 0.0000 'International Tables Vol C Tables 4.2.6.8 and 6.1.1.4'
N N 0.0061 0.0033 'International Tables Vol C Tables 4.2.6.8 and 6.1.1.4'
O O 0.0106 0.0060 'International Tables Vol C Tables 4.2.6.8 and 6.1.1.4'
Ni Ni 0.3393 1.1124 'International Tables Vol C Tables 4.2.6.8 and 6.1.1.4'
Ag Ag -0.8971 1.1015 'International Tables Vol C Tables 4.2.6.8 and 6.1.1.4'

loop_
_geom_angle_atom_site_label_1
_geom_angle_atom_site_label_2
_geom_angle_atom_site_label_3
_geom_angle
_geom_angle_site_symmetry_1
_geom_angle_site_symmetry_3
O10 C1 O11 126.2(4) . .
O10 C1 C2 118.2(4) . .
O11 C1 C2 115.5(3) . .
C8 O7 Ni3 114.9(2) . 2_675
C8 O7 Ag2 115.8(2) . 2_665
Ni3 O7 Ag2 128.25(12) 2_675 2_665
O7 C8 O6 124.9(4) . .
O7 C8 C7 116.3(3) . .
O6 C8 C7 118.8(4) . .
N5 N6 C2 107.9(3) . .
N5 N6 Ag2 122.4(2) . 2_656
C2 N6 Ag2 129.6(2) . 2_656
N6 Ag2 N5 122.32(10) 2_656 .
N6 Ag2 O7 125.62(9) 2_656 2_665
N5 Ag2 O7 107.27(10) . 2_665
N4 Ag1 N1 169.19(11) . .
O8 Ni3 O1 89.09(11) . .
O8 Ni3 N2 92.96(11) . .
O1 Ni3 N2 90.36(11) . .
O8 Ni3 N3 168.57(10) . 2_675
O1 Ni3 N3 86.00(12) . 2_675
N2 Ni3 N3 97.37(11) . 2_675
O8 Ni3 O9 91.83(11) . .
O1 Ni3 O9 178.99(12) . .
N2 Ni3 O9 89.18(11) . .
N3 Ni3 O9 93.17(11) 2_675 .
O8 Ni3 O7 90.99(10) . 2_675
O1 Ni3 O7 92.61(10) . 2_675
N2 Ni3 O7 175.09(11) . 2_675
N3 Ni3 O7 78.95(11) 2_675 2_675
O9 Ni3 O7 87.79(10) . 2_675
N3 N2 N1 110.3(3) . .
N3 N2 Ni3 121.9(2) . .
N1 N2 Ni3 127.8(2) . .
N6 N5 N4 109.8(3) . .
N6 N5 Ag2 113.6(2) . .
N4 N5 Ag2 135.7(2) . .
N2 N3 C7 107.3(3) . .
N2 N3 Ni3 140.4(2) . 2_675
C7 N3 Ni3 112.1(2) . 2_675
N2 N1 C6 107.2(3) . .
N2 N1 Ag1 127.6(2) . .
C6 N1 Ag1 125.2(2) . .
N4 C3 C2 107.6(3) . .
N4 C3 C4 119.2(4) . .
C2 C3 C4 133.2(4) . .
N5 N4 C3 107.7(3) . .
N5 N4 Ag1 128.2(2) . .
C3 N4 Ag1 124.1(3) . .
N3 C7 C6 107.9(3) . .
N3 C7 C8 117.4(3) . .
C6 C7 C8 134.6(3) . .
O2 C4 O3 121.4(4) . .
O2 C4 C3 121.8(4) . .
O3 C4 C3 116.7(4) . .
O4 C5 O5 124.8(4) . .
O4 C5 C6 120.5(4) . .
O5 C5 C6 114.7(4) . .
N6 C2 C3 107.0(3) . .
N6 C2 C1 120.2(3) . .
C3 C2 C1 132.8(4) . .
N1 C6 C7 107.4(3) . .
N1 C6 C5 122.3(4) . .
C7 C6 C5 130.2(3) . .

loop_
_geom_bond_atom_site_label_1
_geom_bond_atom_site_label_2
_geom_bond_distance
_geom_bond_site_symmetry_2
C1 O10 1.237(4) .
C1 O11 1.277(4) .
C1 C2 1.499(5) .
O9 Ni3 2.084(3) .
O7 C8 1.248(4) .
O7 Ni3 2.111(2) 2_675
O7 Ag2 2.360(3) 2_665
C8 O6 1.278(4) .
C8 C7 1.481(5) .
N6 N5 1.336(4) .
N6 C2 1.350(4) .
N6 Ag2 2.205(3) 2_656
Ag2 N6 2.205(3) 2_656
Ag2 N5 2.263(3) .
Ag2 O7 2.360(3) 2_665
Ag1 N4 2.145(3) .
Ag1 N1 2.171(3) .
Ni3 O8 2.013(3) .
Ni3 O1 2.044(3) .
Ni3 N2 2.049(3) .
Ni3 N3 2.066(3) 2_675
Ni3 O7 2.111(2) 2_675
N2 N3 1.332(4) .
N2 N1 1.340(4) .
O2 C4 1.217(4) .
O3 C4 1.314(4) .
N5 N4 1.340(4) .
N3 C7 1.342(4) .
N3 Ni3 2.066(3) 2_675
O4 C5 1.222(5) .
N1 C6 1.345(4) .
O5 C5 1.305(4) .
C3 N4 1.344(4) .
C3 C2 1.388(5) .
C3 C4 1.491(5) .
C7 C6 1.379(5) .
C5 C6 1.496(5) .

loop_
_geom_torsion_atom_site_label_1
_geom_torsion_atom_site_label_2
_geom_torsion_atom_site_label_3
_geom_torsion_atom_site_label_4
_geom_torsion
_geom_torsion_site_symmetry_1
_geom_torsion_site_symmetry_2
_geom_torsion_site_symmetry_3
_geom_torsion_site_symmetry_4
Ni3 O7 C8 O6 -176.8(3) 2_675 . . .
Ag2 O7 C8 O6 -7.5(5) 2_665 . . .
Ni3 O7 C8 C7 3.4(4) 2_675 . . .
Ag2 O7 C8 C7 172.7(2) 2_665 . . .
O8 Ni3 N2 N3 -169.8(3) . . . .
O1 Ni3 N2 N3 -80.7(3) . . . .
N3 Ni3 N2 N3 5.3(3) 2_675 . . .
O9 Ni3 N2 N3 98.4(3) . . . .
O7 Ni3 N2 N3 46.6(14) 2_675 . . .
O8 Ni3 N2 N1 7.8(3) . . . .
O1 Ni3 N2 N1 96.9(3) . . . .
N3 Ni3 N2 N1 -177.1(3) 2_675 . . .
O9 Ni3 N2 N1 -84.0(3) . . . .
O7 Ni3 N2 N1 -135.8(12) 2_675 . . .
C2 N6 N5 N4 0.8(4) . . . .
Ag2 N6 N5 N4 -174.8(2) 2_656 . . .
C2 N6 N5 Ag2 -169.9(2) . . . .
Ag2 N6 N5 Ag2 14.5(3) 2_656 . . .
N6 Ag2 N5 N6 -14.5(3) 2_656 . . .
O7 Ag2 N5 N6 142.2(2) 2_665 . . .
N6 Ag2 N5 N4 178.1(3) 2_656 . . .
O7 Ag2 N5 N4 -25.2(3) 2_665 . . .
N1 N2 N3 C7 0.3(4) . . . .
Ni3 N2 N3 C7 178.3(2) . . . .
N1 N2 N3 Ni3 173.7(3) . . . 2_675
Ni3 N2 N3 Ni3 -8.3(5) . . . 2_675
N3 N2 N1 C6 0.6(4) . . . .
Ni3 N2 N1 C6 -177.2(2) . . . .
N3 N2 N1 Ag1 -176.1(2) . . . .
Ni3 N2 N1 Ag1 6.1(4) . . . .
N4 Ag1 N1 N2 168.4(5) . . . .
N4 Ag1 N1 C6 -7.7(8) . . . .
N6 N5 N4 C3 -0.3(4) . . . .
Ag2 N5 N4 C3 167.4(2) . . . .
N6 N5 N4 Ag1 177.8(2) . . . .
Ag2 N5 N4 Ag1 -14.5(5) . . . .
C2 C3 N4 N5 -0.3(4) . . . .
C4 C3 N4 N5 178.2(3) . . . .
C2 C3 N4 Ag1 -178.5(2) . . . .
C4 C3 N4 Ag1 0.0(4) . . . .
N1 Ag1 N4 N5 93.0(6) . . . .
N1 Ag1 N4 C3 -89.2(6) . . . .
N2 N3 C7 C6 -1.1(4) . . . .
Ni3 N3 C7 C6 -176.6(2) 2_675 . . .
N2 N3 C7 C8 -178.8(3) . . . .
Ni3 N3 C7 C8 5.7(4) 2_675 . . .
O7 C8 C7 N3 -6.3(5) . . . .
O6 C8 C7 N3 173.9(3) . . . .
O7 C8 C7 C6 176.8(4) . . . .
O6 C8 C7 C6 -3.0(6) . . . .
N4 C3 C4 O2 -5.4(5) . . . .
C2 C3 C4 O2 172.6(4) . . . .
N4 C3 C4 O3 177.1(3) . . . .
C2 C3 C4 O3 -4.8(6) . . . .
N5 N6 C2 C3 -1.0(4) . . . .
Ag2 N6 C2 C3 174.2(2) 2_656 . . .
N5 N6 C2 C1 -179.9(3) . . . .
Ag2 N6 C2 C1 -4.8(5) 2_656 . . .
N4 C3 C2 N6 0.8(4) . . . .
C4 C3 C2 N6 -177.4(4) . . . .
N4 C3 C2 C1 179.6(3) . . . .
C4 C3 C2 C1 1.4(7) . . . .
O10 C1 C2 N6 3.7(5) . . . .
O11 C1 C2 N6 -175.6(3) . . . .
O10 C1 C2 C3 -175.0(4) . . . .
O11 C1 C2 C3 5.7(6) . . . .
N2 N1 C6 C7 -1.3(4) . . . .
Ag1 N1 C6 C7 175.5(2) . . . .
N2 N1 C6 C5 176.6(3) . . . .
Ag1 N1 C6 C5 -6.6(5) . . . .
N3 C7 C6 N1 1.5(4) . . . .
C8 C7 C6 N1 178.6(4) . . . .
N3 C7 C6 C5 -176.1(3) . . . .
C8 C7 C6 C5 1.0(7) . . . .
O4 C5 C6 N1 1.6(6) . . . .
O5 C5 C6 N1 -178.3(3) . . . .
O4 C5 C6 C7 178.9(4) . . . .
O5 C5 C6 C7 -1.0(6) . . . .
